data_4033726
loop_
_publ_author_name
'Wang, Zhaoyun'
'Cheng, Cheng'
'Kang, Zhengxin'
'Miao, Wei'
'Liu, Qingyun'
'Wang, Hua'
'Hao, Erhong'

_publ_section_title
;
 Organotrifluoroborate Salts as Complexation Reagents for Synthesizing
 BODIPY Dyes Containing Both Fluoride and an Organo Substituent at the
 Boron Center.
;
_journal_issue 5
_journal_name_full 'The Journal of organic chemistry'
_journal_page_first 2732
_journal_page_last 2740
_journal_paper_doi 10.1021/acs.joc.8b03145
_journal_volume 84
_journal_year 2019
_chemical_formula_sum 'C19 H20 B F N2'
_chemical_formula_weight 306.18
_space_group_IT_number 14
_space_group_name_Hall '-P 2ybc'
_space_group_name_H-M_alt 'P 1 21/c 1'
_symmetry_cell_setting monoclinic
_symmetry_space_group_name_H-M 'P 1 21/c 1'
_atom_sites_solution_hydrogens geom
_atom_sites_solution_primary direct
_atom_sites_solution_secondary difmap
_audit_creation_method SHELXL-97
_cell_angle_alpha 90.00
_cell_angle_beta 104.1590(10)
_cell_angle_gamma 90.00
_cell_formula_units_Z 4
_cell_length_a 9.0174(9)
_cell_length_b 17.3665(17)
_cell_length_c 11.4288(11)
_cell_measurement_reflns_used 6535
_cell_measurement_temperature 293(2)
_cell_measurement_theta_max 27.493
_cell_measurement_theta_min 2.345
_cell_volume 1735.4(3)
_computing_structure_refinement 'SHELXL-97 (Sheldrick, 1997)'
_computing_structure_solution 'SHELXS-97 (Sheldrick, 1990)'
_diffrn_ambient_temperature 293(2)
_diffrn_measured_fraction_theta_full 1.000
_diffrn_measured_fraction_theta_max 1.000
_diffrn_measurement_device_type CCD?area?detector
_diffrn_measurement_method phi?and?omega?scans
_diffrn_radiation_monochromator graphite
_diffrn_radiation_source 'fine-focus sealed tube'
_diffrn_radiation_type MoK\a
_diffrn_radiation_wavelength 0.71073
_diffrn_reflns_av_R_equivalents 0.0299
_diffrn_reflns_av_sigmaI/netI 0.0213
_diffrn_reflns_limit_h_max 10
_diffrn_reflns_limit_h_min -10
_diffrn_reflns_limit_k_max 20
_diffrn_reflns_limit_k_min -20
_diffrn_reflns_limit_l_max 13
_diffrn_reflns_limit_l_min -13
_diffrn_reflns_number 16743
_diffrn_reflns_theta_full 25.00
_diffrn_reflns_theta_max 25.00
_diffrn_reflns_theta_min 2.18
_exptl_absorpt_coefficient_mu 0.076
_exptl_absorpt_correction_T_max 0.9850
_exptl_absorpt_correction_T_min 0.9835
_exptl_absorpt_correction_type multi-scan
_exptl_absorpt_process_details sadabs
_exptl_crystal_colour red
_exptl_crystal_density_diffrn 1.172
_exptl_crystal_density_method 'not measured'
_exptl_crystal_description needle
_exptl_crystal_F_000 648
_exptl_crystal_size_max 0.22
_exptl_crystal_size_mid 0.21
_exptl_crystal_size_min 0.20
_refine_diff_density_max 0.301
_refine_diff_density_min -0.181
_refine_diff_density_rms 0.035
_refine_ls_extinction_method none
_refine_ls_goodness_of_fit_ref 1.424
_refine_ls_hydrogen_treatment constr
_refine_ls_matrix_type full
_refine_ls_number_parameters 212
_refine_ls_number_reflns 3061
_refine_ls_number_restraints 0
_refine_ls_restrained_S_all 1.424
_refine_ls_R_factor_all 0.0656
_refine_ls_R_factor_gt 0.0489
_refine_ls_shift/su_max 0.006
_refine_ls_shift/su_mean 0.000
_refine_ls_structure_factor_coef Fsqd
_refine_ls_weighting_details 'calc w=1/[\s^2^(Fo^2^)+(0.0730P)^2^+0.0000P] where P=(Fo^2^+2Fc^2^)/3'
_refine_ls_weighting_scheme calc
_refine_ls_wR_factor_gt 0.1443
_refine_ls_wR_factor_ref 0.1562
_reflns_number_gt 2339
_reflns_number_total 3061
_reflns_threshold_expression >2sigma(I)
_cod_data_source_file jo8b03145_si_003.cif
_cod_data_source_block test_0m_a
_cod_original_sg_symbol_H-M 'P 21/c '
_cod_database_code 4033726

loop_
_symmetry_equiv_pos_as_xyz
'x, y, z'
'-x, y+1/2, -z+1/2'
'-x, -y, -z'
'x, -y-1/2, z-1/2'

loop_
_atom_site_label
_atom_site_type_symbol
_atom_site_fract_x
_atom_site_fract_y
_atom_site_fract_z
_atom_site_U_iso_or_equiv
_atom_site_adp_type
_atom_site_occupancy
_atom_site_symmetry_multiplicity
_atom_site_calc_flag
_atom_site_refinement_flags
B1 B 0.1031(2) 0.40261(11) 0.4031(2) 0.0522(5) Uani 1 1 d .
C1 C 0.2952(3) 0.45321(10) 0.5936(2) 0.0671(6) Uani 1 1 d .
H1 H 0.2375 0.4959 0.6039 0.081 Uiso 1 1 calc R
C2 C 0.4381(3) 0.43563(12) 0.6659(2) 0.0731(6) Uani 1 1 d .
H2 H 0.4920 0.4637 0.7320 0.088 Uiso 1 1 calc R
C3 C 0.4852(2) 0.36927(11) 0.62186(18) 0.0611(5) Uani 1 1 d .
H3 H 0.5772 0.3437 0.6525 0.073 Uiso 1 1 calc R
C4 C 0.36880(19) 0.34676(9) 0.52164(16) 0.0482(4) Uani 1 1 d .
C5 C 0.35781(18) 0.28436(9) 0.44320(15) 0.0457(4) Uani 1 1 d .
C6 C 0.22765(19) 0.27374(9) 0.35013(15) 0.0463(4) Uani 1 1 d .
C7 C 0.1888(2) 0.21526(10) 0.26301(17) 0.0575(5) Uani 1 1 d .
H7 H 0.2491 0.1732 0.2543 0.069 Uiso 1 1 calc R
C8 C 0.0459(2) 0.23157(12) 0.19335(18) 0.0647(6) Uani 1 1 d .
H8 H -0.0095 0.2027 0.1288 0.078 Uiso 1 1 calc R
C9 C 0.0000(2) 0.29925(12) 0.23768(17) 0.0591(5) Uani 1 1 d .
H9 H -0.0931 0.3235 0.2060 0.071 Uiso 1 1 calc R
C10 C 0.48879(19) 0.22989(9) 0.45644(15) 0.0487(5) Uani 1 1 d .
C11 C 0.4833(2) 0.15720(10) 0.50841(17) 0.0572(5) Uani 1 1 d .
C12 C 0.6071(3) 0.10812(11) 0.5150(2) 0.0691(6) Uani 1 1 d .
H12 H 0.6054 0.0598 0.5497 0.083 Uiso 1 1 calc R
C13 C 0.7321(2) 0.12817(13) 0.4724(2) 0.0697(6) Uani 1 1 d .
C14 C 0.7335(2) 0.20013(14) 0.42270(19) 0.0711(6) Uani 1 1 d .
H14 H 0.8176 0.2147 0.3943 0.085 Uiso 1 1 calc R
C15 C 0.6142(2) 0.25167(12) 0.41334(17) 0.0593(5) Uani 1 1 d .
C16 C 0.3487(3) 0.13241(12) 0.5546(2) 0.0805(7) Uani 1 1 d .
H16A H 0.2626 0.1233 0.4877 0.121 Uiso 1 1 calc R
H16B H 0.3238 0.1721 0.6050 0.121 Uiso 1 1 calc R
H16C H 0.3736 0.0859 0.6006 0.121 Uiso 1 1 calc R
C17 C 0.8637(3) 0.07305(16) 0.4778(3) 0.1050(10) Uani 1 1 d .
H17A H 0.8743 0.0633 0.3976 0.157 Uiso 1 1 calc R
H17B H 0.8437 0.0255 0.5141 0.157 Uiso 1 1 calc R
H17C H 0.9564 0.0954 0.5252 0.157 Uiso 1 1 calc R
C18 C 0.6216(3) 0.32946(15) 0.3557(2) 0.0893(8) Uani 1 1 d .
H18A H 0.6804 0.3642 0.4144 0.134 Uiso 1 1 calc R
H18B H 0.5200 0.3494 0.3266 0.134 Uiso 1 1 calc R
H18C H 0.6692 0.3242 0.2896 0.134 Uiso 1 1 calc R
C19 C 0.0989(3) 0.47572(12) 0.3204(2) 0.0876(8) Uani 1 1 d .
H19A H 0.1073 0.5214 0.3689 0.131 Uiso 1 1 calc R
H19B H 0.0042 0.4767 0.2597 0.131 Uiso 1 1 calc R
H19C H 0.1828 0.4736 0.2825 0.131 Uiso 1 1 calc R
F1 F -0.02348(12) 0.39926(7) 0.45442(11) 0.0728(4) Uani 1 1 d .
N1 N 0.25151(17) 0.40050(7) 0.50692(13) 0.0510(4) Uani 1 1 d .
N2 N 0.10688(15) 0.32514(8) 0.33191(12) 0.0490(4) Uani 1 1 d .

loop_
_atom_site_aniso_label
_atom_site_aniso_U_11
_atom_site_aniso_U_22
_atom_site_aniso_U_33
_atom_site_aniso_U_23
_atom_site_aniso_U_13
_atom_site_aniso_U_12
B1 0.0462(12) 0.0513(12) 0.0585(13) 0.0012(9) 0.0117(10) 0.0083(9)
C1 0.0685(14) 0.0478(10) 0.0814(14) -0.0133(10) 0.0114(12) -0.0009(10)
C2 0.0725(15) 0.0604(12) 0.0769(14) -0.0187(10) 0.0003(12) -0.0104(11)
C3 0.0494(11) 0.0590(11) 0.0675(13) -0.0013(9) 0.0002(10) -0.0037(9)
C4 0.0413(10) 0.0438(9) 0.0573(11) 0.0013(8) 0.0076(8) -0.0001(7)
C5 0.0392(9) 0.0471(9) 0.0508(10) 0.0032(7) 0.0107(8) -0.0002(7)
C6 0.0397(9) 0.0480(9) 0.0510(10) -0.0001(7) 0.0105(8) 0.0021(7)
C7 0.0514(11) 0.0621(11) 0.0583(11) -0.0090(9) 0.0119(9) 0.0023(9)
C8 0.0540(12) 0.0753(13) 0.0597(12) -0.0145(10) 0.0042(10) -0.0054(10)
C9 0.0414(10) 0.0738(13) 0.0573(11) 0.0018(10) 0.0027(9) 0.0018(9)
C10 0.0395(10) 0.0509(10) 0.0513(10) -0.0044(8) 0.0027(8) 0.0059(8)
C11 0.0557(12) 0.0496(10) 0.0616(12) -0.0048(9) 0.0054(9) 0.0054(9)
C12 0.0738(15) 0.0540(11) 0.0692(13) -0.0091(9) -0.0023(12) 0.0178(10)
C13 0.0519(13) 0.0834(15) 0.0632(13) -0.0230(11) -0.0065(10) 0.0240(11)
C14 0.0405(11) 0.1036(17) 0.0660(13) -0.0154(12) 0.0064(10) 0.0096(11)
C15 0.0377(10) 0.0747(12) 0.0621(12) -0.0034(10) 0.0053(9) 0.0040(9)
C16 0.0780(16) 0.0648(13) 0.1004(18) 0.0155(12) 0.0253(14) 0.0011(11)
C17 0.0793(18) 0.1130(19) 0.109(2) -0.0398(17) -0.0025(15) 0.0488(16)
C18 0.0573(14) 0.1035(18) 0.1105(19) 0.0278(15) 0.0275(14) -0.0039(12)
C19 0.122(2) 0.0642(13) 0.0738(15) 0.0132(11) 0.0188(15) 0.0125(13)
F1 0.0516(7) 0.0917(9) 0.0782(8) -0.0123(6) 0.0220(6) 0.0080(6)
N1 0.0489(9) 0.0413(8) 0.0611(9) -0.0030(7) 0.0102(7) 0.0010(6)
N2 0.0396(8) 0.0538(8) 0.0512(8) 0.0016(6) 0.0065(7) 0.0048(6)

loop_
_atom_type_symbol
_atom_type_description
_atom_type_scat_dispersion_real
_atom_type_scat_dispersion_imag
_atom_type_scat_source
C C 0.0033 0.0016 'International Tables Vol C Tables 4.2.6.8 and 6.1.1.4'
H H 0.0000 0.0000 'International Tables Vol C Tables 4.2.6.8 and 6.1.1.4'
B B 0.0013 0.0007 'International Tables Vol C Tables 4.2.6.8 and 6.1.1.4'
N N 0.0061 0.0033 'International Tables Vol C Tables 4.2.6.8 and 6.1.1.4'
F F 0.0171 0.0103 'International Tables Vol C Tables 4.2.6.8 and 6.1.1.4'

loop_
_geom_angle_atom_site_label_1
_geom_angle_atom_site_label_2
_geom_angle_atom_site_label_3
_geom_angle
F1 B1 N1 108.35(16)
F1 B1 N2 107.57(15)
N1 B1 N2 104.49(13)
F1 B1 C19 112.34(17)
N1 B1 C19 111.45(17)
N2 B1 C19 112.24(17)
N1 C1 C2 110.76(18)
N1 C1 H1 124.6
C2 C1 H1 124.6
C3 C2 C1 107.11(17)
C3 C2 H2 126.4
C1 C2 H2 126.4
C2 C3 C4 107.28(17)
C2 C3 H3 126.4
C4 C3 H3 126.4
N1 C4 C5 120.79(15)
N1 C4 C3 107.83(15)
C5 C4 C3 131.38(16)
C6 C5 C4 120.59(15)
C6 C5 C10 119.53(14)
C4 C5 C10 119.84(14)
N2 C6 C5 121.04(15)
N2 C6 C7 108.00(15)
C5 C6 C7 130.96(16)
C8 C7 C6 107.38(16)
C8 C7 H7 126.3
C6 C7 H7 126.3
C7 C8 C9 106.65(17)
C7 C8 H8 126.7
C9 C8 H8 126.7
N2 C9 C8 111.09(17)
N2 C9 H9 124.5
C8 C9 H9 124.5
C15 C10 C11 120.72(16)
C15 C10 C5 118.93(16)
C11 C10 C5 120.32(16)
C12 C11 C10 117.61(19)
C12 C11 C16 120.83(18)
C10 C11 C16 121.57(17)
C13 C12 C11 122.7(2)
C13 C12 H12 118.6
C11 C12 H12 118.6
C14 C13 C12 117.86(18)
C14 C13 C17 120.4(2)
C12 C13 C17 121.8(2)
C13 C14 C15 122.3(2)
C13 C14 H14 118.8
C15 C14 H14 118.8
C14 C15 C10 118.73(19)
C14 C15 C18 119.73(19)
C10 C15 C18 121.54(17)
C11 C16 H16A 109.5
C11 C16 H16B 109.5
H16A C16 H16B 109.5
C11 C16 H16C 109.5
H16A C16 H16C 109.5
H16B C16 H16C 109.5
C13 C17 H17A 109.5
C13 C17 H17B 109.5
H17A C17 H17B 109.5
C13 C17 H17C 109.5
H17A C17 H17C 109.5
H17B C17 H17C 109.5
C15 C18 H18A 109.5
C15 C18 H18B 109.5
H18A C18 H18B 109.5
C15 C18 H18C 109.5
H18A C18 H18C 109.5
H18B C18 H18C 109.5
B1 C19 H19A 109.5
B1 C19 H19B 109.5
H19A C19 H19B 109.5
B1 C19 H19C 109.5
H19A C19 H19C 109.5
H19B C19 H19C 109.5
C1 N1 C4 107.02(16)
C1 N1 B1 126.30(15)
C4 N1 B1 126.51(14)
C9 N2 C6 106.88(15)
C9 N2 B1 126.93(15)
C6 N2 B1 126.03(14)

loop_
_geom_bond_atom_site_label_1
_geom_bond_atom_site_label_2
_geom_bond_distance
B1 F1 1.407(2)
B1 N1 1.557(3)
B1 N2 1.577(2)
B1 C19 1.577(3)
C1 N1 1.335(2)
C1 C2 1.384(3)
C1 H1 0.9300
C2 C3 1.366(3)
C2 H2 0.9300
C3 C4 1.407(2)
C3 H3 0.9300
C4 N1 1.390(2)
C4 C5 1.394(2)
C5 C6 1.390(2)
C5 C10 1.492(2)
C6 N2 1.384(2)
C6 C7 1.405(2)
C7 C8 1.368(3)
C7 H7 0.9300
C8 C9 1.383(3)
C8 H8 0.9300
C9 N2 1.335(2)
C9 H9 0.9300
C10 C15 1.392(2)
C10 C11 1.401(2)
C11 C12 1.392(3)
C11 C16 1.500(3)
C12 C13 1.377(3)
C12 H12 0.9300
C13 C14 1.374(3)
C13 C17 1.514(3)
C14 C15 1.383(3)
C14 H14 0.9300
C15 C18 1.511(3)
C16 H16A 0.9600
C16 H16B 0.9600
C16 H16C 0.9600
C17 H17A 0.9600
C17 H17B 0.9600
C17 H17C 0.9600
C18 H18A 0.9600
C18 H18B 0.9600
C18 H18C 0.9600
C19 H19A 0.9600
C19 H19B 0.9600
C19 H19C 0.9600

loop_
_geom_torsion_atom_site_label_1
_geom_torsion_atom_site_label_2
_geom_torsion_atom_site_label_3
_geom_torsion_atom_site_label_4
_geom_torsion
N1 C1 C2 C3 0.2(3)
C1 C2 C3 C4 0.0(2)
C2 C3 C4 N1 -0.2(2)
C2 C3 C4 C5 179.3(2)
N1 C4 C5 C6 -1.4(2)
C3 C4 C5 C6 179.08(18)
N1 C4 C5 C10 176.51(15)
C3 C4 C5 C10 -3.0(3)
C4 C5 C6 N2 0.9(2)
C10 C5 C6 N2 -177.05(15)
C4 C5 C6 C7 -178.14(18)
C10 C5 C6 C7 3.9(3)
N2 C6 C7 C8 0.0(2)
C5 C6 C7 C8 179.08(18)
C6 C7 C8 C9 0.3(2)
C7 C8 C9 N2 -0.6(2)
C6 C5 C10 C15 100.13(19)
C4 C5 C10 C15 -77.8(2)
C6 C5 C10 C11 -78.1(2)
C4 C5 C10 C11 103.97(19)
C15 C10 C11 C12 0.0(3)
C5 C10 C11 C12 178.17(16)
C15 C10 C11 C16 -179.56(19)
C5 C10 C11 C16 -1.4(3)
C10 C11 C12 C13 -0.4(3)
C16 C11 C12 C13 179.2(2)
C11 C12 C13 C14 0.7(3)
C11 C12 C13 C17 -178.43(19)
C12 C13 C14 C15 -0.7(3)
C17 C13 C14 C15 178.46(19)
C13 C14 C15 C10 0.3(3)
C13 C14 C15 C18 -178.9(2)
C11 C10 C15 C14 0.0(3)
C5 C10 C15 C14 -178.18(16)
C11 C10 C15 C18 179.30(18)
C5 C10 C15 C18 1.1(3)
C2 C1 N1 C4 -0.3(2)
C2 C1 N1 B1 -175.86(18)
C5 C4 N1 C1 -179.27(17)
C3 C4 N1 C1 0.3(2)
C5 C4 N1 B1 -3.8(3)
C3 C4 N1 B1 175.86(16)
F1 B1 N1 C1 -63.2(2)
N2 B1 N1 C1 -177.67(17)
C19 B1 N1 C1 60.9(3)
F1 B1 N1 C4 122.13(18)
N2 B1 N1 C4 7.7(2)
C19 B1 N1 C4 -113.78(19)
C8 C9 N2 C6 0.5(2)
C8 C9 N2 B1 176.18(17)
C5 C6 N2 C9 -179.51(15)
C7 C6 N2 C9 -0.29(19)
C5 C6 N2 B1 4.8(3)
C7 C6 N2 B1 -176.00(16)
F1 B1 N2 C9 62.0(2)
N1 B1 N2 C9 176.97(16)
C19 B1 N2 C9 -62.1(2)
F1 B1 N2 C6 -123.18(17)
N1 B1 N2 C6 -8.2(2)
C19 B1 N2 C6 112.7(2)
